data_7037757
loop_
_publ_author_name
'Li, Jia-Jia'
'Fan, Ting-Ting'
'Qu, Xiang-Long'
'Han, Hong-Liang'
'Li, Xia'

_publ_section_title
;
 Temperature-induced 1D lanthanide polymeric frameworks based on Lnn (n =
 2, 2, 4, 6) cores: synthesis, crystal structures and luminescence
 properties.
;
_journal_issue 7
_journal_name_full 'Dalton transactions (Cambridge, England : 2003)'
_journal_page_first 2924
_journal_page_last 2935
_journal_paper_doi 10.1039/c5dt04262c
_journal_volume 45
_journal_year 2016
_chemical_formula_sum 'C75 H31 F20 N6 O21 Yb3'
_chemical_formula_weight 2251.18
_space_group_crystal_system triclinic
_space_group_IT_number 2
_space_group_name_Hall '-P 1'
_space_group_name_H-M_alt 'P -1'
_symmetry_space_group_name_Hall '-P 1'
_symmetry_space_group_name_H-M 'P -1'
_atom_sites_solution_hydrogens mixed
_audit_creation_method SHELXL-2014/7
_audit_update_record
;
2015-12-21 deposited with the CCDC.
2015-12-22 downloaded from the CCDC.
;
_cell_angle_alpha 94.0730(10)
_cell_angle_beta 106.6590(10)
_cell_angle_gamma 106.2680(10)
_cell_formula_units_Z 2
_cell_length_a 14.9051(8)
_cell_length_b 15.1445(8)
_cell_length_c 17.7458(9)
_cell_measurement_reflns_used 9138
_cell_measurement_temperature 293(2)
_cell_measurement_theta_max 26.77
_cell_measurement_theta_min 3.07
_cell_volume 3633.8(3)
_computing_cell_refinement 'Bruker SMART'
_computing_data_collection 'Bruker SMART'
_computing_data_reduction 'Bruker SAINT'
_computing_molecular_graphics 'Bruker SHELXTL'
_computing_publication_material 'Bruker SHELXTL'
_computing_structure_refinement 'SHELXL-2014/7 (Sheldrick, 2014)'
_computing_structure_solution 'SHELXS-97 (Sheldrick, 1990)'
_diffrn_ambient_temperature 293(2)
_diffrn_measured_fraction_theta_full 0.987
_diffrn_measured_fraction_theta_max 0.973
_diffrn_measurement_device_type 'Bruker CCD area detector'
_diffrn_measurement_method 'phi and omega scans'
_diffrn_radiation_type MoK\a
_diffrn_radiation_wavelength 0.71073
_diffrn_reflns_av_R_equivalents 0.0471
_diffrn_reflns_av_unetI/netI 0.1067
_diffrn_reflns_laue_measured_fraction_full 0.987
_diffrn_reflns_laue_measured_fraction_max 0.973
_diffrn_reflns_limit_h_max 19
_diffrn_reflns_limit_h_min -17
_diffrn_reflns_limit_k_max 19
_diffrn_reflns_limit_k_min -19
_diffrn_reflns_limit_l_max 14
_diffrn_reflns_limit_l_min -23
_diffrn_reflns_number 24922
_diffrn_reflns_point_group_measured_fraction_full 0.987
_diffrn_reflns_point_group_measured_fraction_max 0.973
_diffrn_reflns_theta_full 25.242
_diffrn_reflns_theta_max 27.571
_diffrn_reflns_theta_min 1.420
_diffrn_source 'fine-focus sealed tube'
_exptl_absorpt_coefficient_mu 3.963
_exptl_absorpt_correction_T_max 0.432
_exptl_absorpt_correction_T_min 0.320
_exptl_absorpt_correction_type multi-scan
_exptl_absorpt_process_details 'SADABS; Bruker, 2000'
_exptl_crystal_colour colorless
_exptl_crystal_density_diffrn 2.057
_exptl_crystal_density_method 'not measured'
_exptl_crystal_description BLOCK
_exptl_crystal_F_000 2162
_exptl_crystal_size_max 0.402
_exptl_crystal_size_mid 0.248
_exptl_crystal_size_min 0.212
_refine_diff_density_max 1.771
_refine_diff_density_min -1.056
_refine_diff_density_rms 0.228
_refine_ls_extinction_method none
_refine_ls_goodness_of_fit_ref 1.041
_refine_ls_hydrogen_treatment constr
_refine_ls_matrix_type full
_refine_ls_number_parameters 1172
_refine_ls_number_reflns 16387
_refine_ls_number_restraints 678
_refine_ls_restrained_S_all 1.030
_refine_ls_R_factor_all 0.0942
_refine_ls_R_factor_gt 0.0576
_refine_ls_shift/su_max 0.007
_refine_ls_shift/su_mean 0.000
_refine_ls_structure_factor_coef Fsqd
_refine_ls_weighting_details 'w=1/[\s^2^(Fo^2^)+(0.0550P)^2^+0.0200P] where P=(Fo^2^+2Fc^2^)/3'
_refine_ls_weighting_scheme calc
_refine_ls_wR_factor_gt 0.1174
_refine_ls_wR_factor_ref 0.1447
_reflns_Friedel_coverage 0.000
_reflns_number_gt 10986
_reflns_number_total 16387
_reflns_threshold_expression 'I > 2\s(I)'
_cod_data_source_file c5dt04262c2.cif
_cod_data_source_block 9
_cod_depositor_comments 'Adding full bibliography for 7037751--7037761.cif.'
_cod_database_code 7037757
_audit_block_doi 10.5517/cc14bpw1
_shelx_shelxl_version_number 2014/7
_shelx_space_group_comment
;
The symmetry employed for this shelxl refinement is uniquely defined
by the following loop, which should always be used as a source of
symmetry information in preference to the above space-group names.
They are only intended as comments.
;

loop_
_space_group_symop_operation_xyz
'x, y, z'
'-x, -y, -z'

loop_
_atom_site_label
_atom_site_type_symbol
_atom_site_fract_x
_atom_site_fract_y
_atom_site_fract_z
_atom_site_U_iso_or_equiv
_atom_site_adp_type
_atom_site_occupancy
_atom_site_site_symmetry_order
_atom_site_calc_flag
_atom_site_refinement_flags_posn
_atom_site_refinement_flags_adp
_atom_site_refinement_flags_occupancy
_atom_site_disorder_assembly
_atom_site_disorder_group
Yb1 Yb -0.00678(3) 0.71099(3) 0.08984(2) 0.02379(11) Uani 1 1 d . . . . .
Yb2 Yb 0.35150(3) 0.68765(3) 0.29027(2) 0.02378(11) Uani 1 1 d . . . . .
Yb3 Yb 0.37150(3) 1.00552(3) 0.35369(2) 0.02048(10) Uani 1 1 d . . . . .
C1 C 0.4199(7) 1.1404(6) 0.2133(5) 0.031(2) Uani 1 1 d . U . . .
H1 H 0.4595 1.1033 0.2105 0.037 Uiso 1 1 calc R U . . .
C2 C 0.4199(8) 1.2114(7) 0.1661(6) 0.044(3) Uani 1 1 d . U . . .
H2 H 0.4620 1.2222 0.1355 0.053 Uiso 1 1 calc R U . . .
C3 C 0.3605(8) 1.2632(7) 0.1645(6) 0.043(3) Uani 1 1 d . U . . .
H3 H 0.3572 1.3067 0.1302 0.052 Uiso 1 1 calc R U . . .
C4 C 0.3018(7) 1.2505(7) 0.2169(6) 0.034(2) Uani 1 1 d . U . . .
C5 C 0.2383(7) 1.3029(7) 0.2205(6) 0.038(2) Uani 1 1 d . U . . .
H5 H 0.2366 1.3506 0.1904 0.045 Uiso 1 1 calc R U . . .
C6 C 0.1801(8) 1.2852(7) 0.2666(6) 0.041(3) Uani 1 1 d . U . . .
H6 H 0.1348 1.3172 0.2647 0.049 Uiso 1 1 calc R U . . .
C7 C 0.1869(7) 1.2179(7) 0.3188(6) 0.033(2) Uani 1 1 d . U . . .
C8 C 0.1335(8) 1.2034(8) 0.3741(6) 0.049(3) Uani 1 1 d . U . . .
H8 H 0.0910 1.2374 0.3767 0.058 Uiso 1 1 calc R U . . .
C9 C 0.1449(8) 1.1403(7) 0.4223(6) 0.045(3) Uani 1 1 d . U . . .
H9 H 0.1083 1.1282 0.4571 0.054 Uiso 1 1 calc R U . . .
C10 C 0.2125(7) 1.0931(7) 0.4199(6) 0.036(2) Uani 1 1 d . U . . .
H10 H 0.2220 1.0521 0.4559 0.043 Uiso 1 1 calc R U . . .
C11 C 0.2504(7) 1.1665(6) 0.3187(5) 0.028(2) Uani 1 1 d . U . . .
C12 C 0.3090(7) 1.1801(6) 0.2656(5) 0.029(2) Uani 1 1 d . U . . .
C17 C 0.5455(10) 0.4170(9) 0.3844(8) 0.073(4) Uani 1 1 d D U . . .
H17 H 0.5875 0.3821 0.3827 0.088 Uiso 1 1 calc R U . . .
C18 C 0.4733(8) 0.3857(8) 0.4156(7) 0.057(3) Uani 1 1 d D U . . .
H18 H 0.4693 0.3324 0.4391 0.069 Uiso 1 1 calc R U . . .
C25 C 0.0179(8) 0.8141(7) -0.0701(6) 0.044(3) Uani 1 1 d . U . . .
H25 H 0.0588 0.7775 -0.0698 0.053 Uiso 1 1 calc R U . . .
C26 C 0.0095(9) 0.8744(8) -0.1258(7) 0.055(3) Uani 1 1 d . U . . .
H26 H 0.0421 0.8766 -0.1634 0.066 Uiso 1 1 calc R U . . .
C27 C -0.0483(8) 0.9307(8) -0.1237(7) 0.049(3) Uani 1 1 d . U . . .
H27 H -0.0503 0.9748 -0.1574 0.058 Uiso 1 1 calc R U . . .
C28 C -0.1038(7) 0.9228(7) -0.0722(6) 0.037(2) Uani 1 1 d . U . . .
C29 C -0.1682(8) 0.9745(8) -0.0696(7) 0.051(3) Uani 1 1 d . U . . .
H29 H -0.1769 1.0150 -0.1061 0.062 Uiso 1 1 calc R U . . .
C30 C -0.2169(9) 0.9682(8) -0.0176(7) 0.051(3) Uani 1 1 d . U . . .
H30 H -0.2579 1.0046 -0.0177 0.062 Uiso 1 1 calc R U . . .
C31 C -0.2068(7) 0.9051(7) 0.0395(6) 0.037(2) Uani 1 1 d . U . . .
C32 C -0.2551(9) 0.8959(8) 0.0966(7) 0.055(3) Uani 1 1 d . U . . .
H32 H -0.2937 0.9334 0.1015 0.066 Uiso 1 1 calc R U . . .
C33 C -0.2447(9) 0.8309(8) 0.1453(7) 0.053(3) Uani 1 1 d . U . . .
H33 H -0.2792 0.8209 0.1817 0.064 Uiso 1 1 calc R U . . .
C34 C -0.1813(7) 0.7793(7) 0.1396(6) 0.036(2) Uani 1 1 d . U . . .
H34 H -0.1745 0.7355 0.1732 0.043 Uiso 1 1 calc R U . . .
C35 C -0.1446(7) 0.8523(6) 0.0384(6) 0.031(2) Uani 1 1 d . U . . .
C36 C -0.0927(7) 0.8579(6) -0.0192(5) 0.028(2) Uani 1 1 d . U . . .
C37 C 0.2311(7) 0.7599(6) 0.1229(5) 0.028(2) Uani 1 1 d . U . . .
C38 C 0.3146(6) 0.7957(6) 0.0889(5) 0.0233(19) Uani 1 1 d . U . . .
C39 C 0.3000(7) 0.7789(7) 0.0079(6) 0.034(2) Uani 1 1 d . U . . .
C40 C 0.3764(8) 0.8144(7) -0.0228(6) 0.041(3) Uani 1 1 d . U . . .
C41 C 0.4650(7) 0.8716(7) 0.0267(6) 0.036(2) Uani 1 1 d . U . . .
C42 C 0.4802(7) 0.8933(7) 0.1089(6) 0.032(2) Uani 1 1 d . U . . .
C43 C 0.4077(6) 0.8536(6) 0.1408(5) 0.0206(18) Uani 1 1 d . U . . .
C44 C 0.4307(6) 0.8772(6) 0.2312(5) 0.0238(19) Uani 1 1 d . U . . .
C45 C 0.5830(7) 1.1824(6) 0.4202(5) 0.029(2) Uani 1 1 d . U . . .
C46 C 0.6381(7) 1.1351(7) 0.3808(6) 0.0373(11) Uani 1 1 d . U . . .
C47 C 0.6874(8) 1.1765(7) 0.3307(6) 0.0381(11) Uani 1 1 d . U . . .
C48 C 0.7379(8) 1.1329(7) 0.2961(6) 0.0385(11) Uani 1 1 d . U . . .
C49 C 0.7484(8) 1.0489(7) 0.3150(6) 0.0382(11) Uani 1 1 d . U . . .
C50 C 0.6985(7) 1.0057(7) 0.3637(6) 0.0377(11) Uani 1 1 d . U . . .
C51 C 0.6457(7) 1.0483(7) 0.3984(6) 0.0371(11) Uani 1 1 d . U . . .
C52 C 0.5939(6) 0.9992(6) 0.4540(5) 0.0224(19) Uani 1 1 d . U . . .
C53 C 0.2344(6) 0.7845(6) 0.3523(5) 0.0242(19) Uani 1 1 d . U . . .
C54 C 0.1531(7) 0.8173(6) 0.3668(5) 0.027(2) Uani 1 1 d . U . . .
C55 C 0.1207(7) 0.7948(7) 0.4287(6) 0.037(2) Uani 1 1 d . U . . .
C56 C 0.0472(9) 0.8260(8) 0.4427(7) 0.050(3) Uani 1 1 d . U . . .
C57 C 0.0030(9) 0.8764(8) 0.3912(7) 0.049(3) Uani 1 1 d . U . . .
C58 C 0.0325(7) 0.8941(7) 0.3255(6) 0.036(2) Uani 1 1 d . U . . .
C59 C 0.1076(7) 0.8661(6) 0.3122(5) 0.027(2) Uani 1 1 d . U . . .
C60 C 0.1385(6) 0.8907(6) 0.2398(5) 0.0216(19) Uani 1 1 d . U . . .
C61 C -0.1948(7) 0.5169(7) 0.0167(6) 0.036(2) Uani 1 1 d . U . . .
C62 C -0.2999(7) 0.4722(6) 0.0172(5) 0.030(2) Uani 1 1 d . U . . .
C63 C -0.3215(8) 0.4680(7) 0.0877(6) 0.042(3) Uani 1 1 d . U . . .
C64 C -0.4148(9) 0.4255(8) 0.0894(7) 0.049(3) Uani 1 1 d . U . . .
C65 C -0.4898(8) 0.3870(8) 0.0211(7) 0.047(3) Uani 1 1 d . U . . .
C66 C -0.4716(7) 0.3897(7) -0.0520(6) 0.034(2) Uani 1 1 d . U . . .
C67 C -0.3770(7) 0.4312(6) -0.0558(5) 0.030(2) Uani 1 1 d . U . . .
C68 C -0.3561(7) 0.4357(7) -0.1340(6) 0.034(2) Uani 1 1 d . U . . .
C69 C -0.0071(7) 0.6091(6) 0.2102(5) 0.029(2) Uani 1 1 d . U . . .
F1 F 0.2147(4) 0.7232(5) -0.0440(3) 0.0508(17) Uani 1 1 d . U . . .
F2 F 0.3615(5) 0.7951(5) -0.1002(3) 0.065(2) Uani 1 1 d . U . . .
F3 F 0.5364(5) 0.9114(5) -0.0037(4) 0.065(2) Uani 1 1 d . U . . .
F4 F 0.5685(4) 0.9494(5) 0.1558(4) 0.0594(19) Uani 1 1 d . U . . .
F5 F 0.6811(5) 1.2595(5) 0.3102(4) 0.063(2) Uani 1 1 d . U . . .
F6 F 0.7834(6) 1.1733(6) 0.2451(5) 0.086(3) Uani 1 1 d . U . . .
F7 F 0.7984(6) 1.0062(6) 0.2819(5) 0.086(3) Uani 1 1 d . U . . .
F8 F 0.7090(5) 0.9235(4) 0.3827(4) 0.0540(17) Uani 1 1 d . U . . .
F9 F 0.1605(5) 0.7452(5) 0.4806(4) 0.0536(18) Uani 1 1 d . U . . .
F10 F 0.0188(6) 0.8082(6) 0.5078(5) 0.087(3) Uani 1 1 d . U . . .
F11 F -0.0692(6) 0.9065(6) 0.4044(5) 0.082(2) Uani 1 1 d . U . . .
F12 F -0.0128(4) 0.9438(4) 0.2755(4) 0.0504(17) Uani 1 1 d . U . . .
F13 F -0.2484(5) 0.5047(5) 0.1582(3) 0.069(2) Uani 1 1 d . U . . .
F14 F -0.4336(5) 0.4232(6) 0.1596(4) 0.079(3) Uani 1 1 d . U . . .
F15 F -0.5827(5) 0.3453(5) 0.0190(4) 0.071(2) Uani 1 1 d . U . . .
F16 F -0.5474(4) 0.3513(5) -0.1199(3) 0.0554(18) Uani 1 1 d . U . . .
N1 N 0.2645(5) 1.1032(5) 0.3686(4) 0.0208(16) Uani 1 1 d . . . . .
N2 N 0.3666(6) 1.1245(5) 0.2611(4) 0.0288(18) Uani 1 1 d . . . . .
N5 N -0.0315(6) 0.8074(5) -0.0168(4) 0.0299(18) Uani 1 1 d . . . . .
N6 N -0.1315(5) 0.7895(5) 0.0896(4) 0.0307(18) Uani 1 1 d . . . . .
O1 O 0.1464(5) 0.7499(5) 0.0777(4) 0.0346(16) Uani 1 1 d . . . . .
O2 O 0.2508(4) 0.7461(4) 0.1935(3) 0.0277(14) Uani 1 1 d . . . . .
O3 O 0.4583(4) 0.8215(4) 0.2729(3) 0.0239(14) Uani 1 1 d . . . . .
O4 O 0.4194(5) 0.9516(4) 0.2525(4) 0.0284(15) Uani 1 1 d . . . . .
O5 O 0.4955(4) 1.1359(4) 0.4117(4) 0.0288(15) Uani 1 1 d . . . . .
O6 O 0.6281(5) 1.2605(4) 0.4589(4) 0.0378(17) Uani 1 1 d . . . . .
O7 O 0.6482(4) 1.0051(4) 0.5234(3) 0.0292(15) Uani 1 1 d . . . . .
O8 O 0.5046(4) 0.9560(4) 0.4255(3) 0.0250(14) Uani 1 1 d . . . . .
O9 O 0.3108(4) 0.8469(4) 0.3492(4) 0.0291(15) Uani 1 1 d . . . . .
O10 O 0.2249(5) 0.7002(4) 0.3422(3) 0.0274(15) Uani 1 1 d . . . . .
O11 O 0.2196(4) 0.9493(4) 0.2503(4) 0.0298(15) Uani 1 1 d . . . . .
O12 O 0.0770(4) 0.8505(4) 0.1735(4) 0.0314(16) Uani 1 1 d . . . . .
O13 O -0.1552(4) 0.6001(4) 0.0489(4) 0.0380(17) Uani 1 1 d . . . . .
O14 O -0.1611(5) 0.4675(5) -0.0204(5) 0.052(2) Uani 1 1 d . . . . .
O15 O -0.3188(6) 0.5132(5) -0.1468(4) 0.049(2) Uani 1 1 d . . . . .
O16 O -0.3770(5) 0.3591(4) -0.1745(3) 0.0314(16) Uani 1 1 d . . . . .
O17 O -0.0351(5) 0.6777(5) 0.2105(4) 0.0385(17) Uani 1 1 d . . . . .
O18 O 0.0342(5) 0.5907(5) 0.1592(4) 0.0447(19) Uani 1 1 d . . . . .
O19 O -0.0049(5) 0.6116(4) -0.0175(4) 0.0368(17) Uani 1 1 d . . . . .
H19A H -0.0548 0.5575 -0.0303 0.055 Uiso 1 1 d R U . . .
H19B H 0.0514 0.5968 -0.0058 0.055 Uiso 1 1 d R U . . .
O20 O 0.4526(5) 0.7575(4) 0.4190(3) 0.0302(15) Uani 1 1 d . . . . .
H20A H 0.4208 0.7449 0.4535 0.045 Uiso 1 1 d R U . . .
H20B H 0.4730 0.8181 0.4218 0.045 Uiso 1 1 d R U . . .
O21 O 0.2118(5) 0.5544(4) 0.2255(4) 0.0329(16) Uani 1 1 d . . . . .
H21A H 0.2266 0.5162 0.1949 0.049 Uiso 1 1 d R U . . .
H21B H 0.1634 0.5712 0.1953 0.049 Uiso 1 1 d R U . . .
C19 C 0.4019(5) 0.4330(5) 0.4135(5) 0.052(3) Uani 1 1 d DG U . . .
C20 C 0.3288(6) 0.4046(4) 0.4489(4) 0.063(4) Uani 1 1 d G U . . .
H20 H 0.3231 0.3517 0.4730 0.076 Uiso 1 1 calc R U . . .
C21 C 0.2642(5) 0.4555(5) 0.4482(4) 0.068(4) Uani 1 1 d G U . . .
H21 H 0.2152 0.4365 0.4719 0.081 Uiso 1 1 calc R U . . .
C22 C 0.2726(5) 0.5347(5) 0.4122(4) 0.053(3) Uani 1 1 d G U . . .
H22 H 0.2294 0.5687 0.4118 0.063 Uiso 1 1 calc R U . . .
N4 N 0.3457(5) 0.5630(4) 0.3769(4) 0.047(2) Uani 1 1 d G . . . .
C23 C 0.4103(4) 0.5121(5) 0.3775(4) 0.042(3) Uani 1 1 d G U . . .
N3 N 0.4969(5) 0.6293(5) 0.3209(4) 0.045(2) Uani 1 1 d G . . . .
C13 C 0.5774(6) 0.6699(4) 0.2964(4) 0.062(3) Uani 1 1 d G U . . .
H13 H 0.5833 0.7261 0.2771 0.075 Uiso 1 1 calc R U . . .
C14 C 0.6490(5) 0.6266(6) 0.3005(5) 0.080(4) Uani 1 1 d G U . . .
H14 H 0.7029 0.6538 0.2841 0.096 Uiso 1 1 calc R U . . .
C15 C 0.6402(5) 0.5426(6) 0.3292(5) 0.064(4) Uani 1 1 d G U . . .
H15 H 0.6882 0.5136 0.3320 0.077 Uiso 1 1 calc R U . . .
C16 C 0.5598(6) 0.5020(4) 0.3538(5) 0.052(3) Uani 1 1 d DG U . . .
C24 C 0.4881(4) 0.5453(5) 0.3497(4) 0.044(3) Uani 1 1 d G U . . .
C70 C -0.0285(9) 0.5339(7) 0.2583(7) 0.034(4) Uani 0.685(11) 1 d G U P A 1
C71 C -0.0186(10) 0.4475(9) 0.2383(6) 0.050(5) Uani 0.685(11) 1 d G U P A 1
H71 H 0.0020 0.4364 0.1949 0.060 Uiso 0.685(11) 1 calc R U P A 1
C72 C -0.0397(10) 0.3777(6) 0.2833(8) 0.059(5) Uani 0.685(11) 1 d DG U P A 1
C73 C -0.0706(9) 0.3942(7) 0.3483(7) 0.056(5) Uani 0.685(11) 1 d DG U P A 1
C74 C -0.0804(10) 0.4807(9) 0.3682(6) 0.081(7) Uani 0.685(11) 1 d DG U P A 1
C75 C -0.0594(10) 0.5505(7) 0.3233(8) 0.063(5) Uani 0.685(11) 1 d DG U P A 1
F17 F -0.0357(10) 0.2932(8) 0.2625(11) 0.105(5) Uani 0.685(11) 1 d D U P A 1
F18 F -0.0924(10) 0.3271(11) 0.3923(9) 0.114(6) Uani 0.685(11) 1 d D U P A 1
F19 F -0.1158(12) 0.4939(12) 0.4280(7) 0.125(6) Uani 0.685(11) 1 d D U P A 1
F20 F -0.0813(10) 0.6294(8) 0.3413(7) 0.090(5) Uani 0.685(11) 1 d D U P A 1
C70A C -0.022(2) 0.5568(16) 0.2785(14) 0.036(9) Uani 0.315(11) 1 d G U P A 2
C71A C -0.056(2) 0.5892(14) 0.3369(17) 0.055(11) Uani 0.315(11) 1 d G U P A 2
H71A H -0.0674 0.6466 0.3370 0.066 Uiso 0.315(11) 1 calc R U P A 2
C72A C -0.073(2) 0.5359(19) 0.3950(14) 0.065(11) Uani 0.315(11) 1 d DG U P A 2
C73A C -0.0562(19) 0.4501(17) 0.3947(13) 0.050(9) Uani 0.315(11) 1 d DG U P A 2
C74A C -0.0224(18) 0.4177(12) 0.3364(14) 0.048(9) Uani 0.315(11) 1 d DG U P A 2
C75A C -0.0055(18) 0.4710(16) 0.2783(12) 0.042(8) Uani 0.315(11) 1 d DG U P A 2
F17A F -0.098(3) 0.569(2) 0.4560(17) 0.126(13) Uani 0.315(11) 1 d D U P A 2
F18A F -0.070(2) 0.403(2) 0.4543(17) 0.101(11) Uani 0.315(11) 1 d D U P A 2
F19A F -0.009(2) 0.3324(17) 0.333(2) 0.107(11) Uani 0.315(11) 1 d D U P A 2
F20A F 0.003(3) 0.423(2) 0.2139(16) 0.125(13) Uani 0.315(11) 1 d D U P A 2

loop_
_atom_site_aniso_label
_atom_site_aniso_U_11
_atom_site_aniso_U_22
_atom_site_aniso_U_33
_atom_site_aniso_U_23
_atom_site_aniso_U_13
_atom_site_aniso_U_12
Yb1 0.0233(2) 0.0238(2) 0.0213(2) 0.00520(16) 0.00515(15) 0.00458(16)
Yb2 0.0284(2) 0.0232(2) 0.0212(2) 0.00537(16) 0.00689(16) 0.01113(17)
Yb3 0.0225(2) 0.02082(19) 0.0182(2) 0.00386(15) 0.00591(15) 0.00740(15)
C1 0.032(2) 0.031(2) 0.031(2) 0.0050(11) 0.0102(12) 0.0096(12)
C2 0.045(3) 0.045(3) 0.044(3) 0.0074(11) 0.0152(13) 0.0133(13)
C3 0.043(3) 0.043(3) 0.043(3) 0.0080(11) 0.0139(13) 0.0133(13)
C4 0.034(2) 0.034(2) 0.034(2) 0.0065(11) 0.0105(12) 0.0108(12)
C5 0.038(3) 0.037(3) 0.038(3) 0.0072(11) 0.0117(12) 0.0123(12)
C6 0.041(3) 0.041(3) 0.041(3) 0.0070(11) 0.0125(12) 0.0137(13)
C7 0.033(2) 0.032(2) 0.033(2) 0.0055(11) 0.0099(12) 0.0107(12)
C8 0.049(3) 0.049(3) 0.049(3) 0.0080(11) 0.0158(13) 0.0160(13)
C9 0.045(3) 0.045(3) 0.045(3) 0.0074(11) 0.0151(13) 0.0143(13)
C10 0.036(3) 0.036(3) 0.036(3) 0.0067(11) 0.0118(12) 0.0116(12)
C11 0.028(2) 0.027(2) 0.027(2) 0.0043(11) 0.0085(11) 0.0085(11)
C12 0.029(2) 0.029(2) 0.029(2) 0.0054(11) 0.0091(11) 0.0090(12)
C17 0.073(4) 0.073(4) 0.073(4) 0.0116(12) 0.0224(16) 0.0241(16)
C18 0.058(3) 0.057(3) 0.057(3) 0.0096(12) 0.0171(14) 0.0186(14)
C25 0.044(3) 0.044(3) 0.044(3) 0.0080(11) 0.0137(13) 0.0138(13)
C26 0.055(3) 0.055(3) 0.054(3) 0.0095(12) 0.0179(14) 0.0166(14)
C27 0.049(3) 0.049(3) 0.048(3) 0.0089(11) 0.0154(13) 0.0149(13)
C28 0.037(3) 0.037(3) 0.037(3) 0.0065(11) 0.0110(12) 0.0111(12)
C29 0.052(3) 0.051(3) 0.051(3) 0.0091(11) 0.0153(13) 0.0167(13)
C30 0.051(3) 0.051(3) 0.052(3) 0.0087(11) 0.0157(13) 0.0165(13)
C31 0.037(3) 0.037(3) 0.037(3) 0.0061(11) 0.0111(12) 0.0119(12)
C32 0.055(3) 0.055(3) 0.056(3) 0.0091(12) 0.0172(14) 0.0180(14)
C33 0.053(3) 0.054(3) 0.053(3) 0.0086(11) 0.0175(14) 0.0168(14)
C34 0.036(3) 0.036(3) 0.036(3) 0.0061(11) 0.0113(12) 0.0115(12)
C35 0.031(2) 0.030(2) 0.031(2) 0.0057(11) 0.0088(12) 0.0095(12)
C36 0.028(2) 0.028(2) 0.027(2) 0.0047(11) 0.0077(11) 0.0086(11)
C37 0.027(2) 0.028(2) 0.028(2) 0.0047(11) 0.0086(11) 0.0088(11)
C38 0.024(2) 0.023(2) 0.023(2) 0.0039(10) 0.0078(11) 0.0075(11)
C39 0.034(2) 0.035(2) 0.034(2) 0.0057(11) 0.0108(12) 0.0109(12)
C40 0.041(3) 0.042(3) 0.041(3) 0.0067(11) 0.0135(13) 0.0130(13)
C41 0.036(3) 0.037(3) 0.036(3) 0.0056(11) 0.0124(12) 0.0109(12)
C42 0.032(2) 0.032(2) 0.032(2) 0.0048(11) 0.0104(12) 0.0097(12)
C43 0.021(2) 0.021(2) 0.021(2) 0.0025(10) 0.0068(11) 0.0068(11)
C44 0.024(2) 0.024(2) 0.024(2) 0.0032(10) 0.0081(11) 0.0070(11)
C45 0.029(2) 0.029(2) 0.029(2) 0.0057(11) 0.0088(11) 0.0091(12)
C46 0.0375(12) 0.0374(12) 0.0371(12) 0.0064(7) 0.0120(7) 0.0119(7)
C47 0.0382(12) 0.0382(12) 0.0380(12) 0.0064(7) 0.0123(7) 0.0117(7)
C48 0.0384(12) 0.0388(12) 0.0382(12) 0.0061(7) 0.0126(7) 0.0117(7)
C49 0.0381(12) 0.0387(12) 0.0381(12) 0.0057(7) 0.0126(7) 0.0121(7)
C50 0.0377(12) 0.0379(12) 0.0375(12) 0.0061(7) 0.0121(7) 0.0120(7)
C51 0.0373(12) 0.0374(12) 0.0371(12) 0.0063(7) 0.0120(7) 0.0120(7)
C52 0.023(2) 0.022(2) 0.022(2) 0.0035(10) 0.0069(11) 0.0077(11)
C53 0.024(2) 0.024(2) 0.024(2) 0.0046(10) 0.0077(11) 0.0075(11)
C54 0.027(2) 0.027(2) 0.027(2) 0.0042(11) 0.0092(11) 0.0081(11)
C55 0.038(3) 0.038(3) 0.037(3) 0.0066(11) 0.0118(12) 0.0122(12)
C56 0.050(3) 0.051(3) 0.050(3) 0.0087(11) 0.0168(13) 0.0161(13)
C57 0.049(3) 0.049(3) 0.049(3) 0.0080(11) 0.0161(13) 0.0158(13)
C58 0.036(3) 0.036(3) 0.036(3) 0.0060(11) 0.0117(12) 0.0116(12)
C59 0.027(2) 0.027(2) 0.028(2) 0.0038(11) 0.0088(11) 0.0088(11)
C60 0.022(2) 0.021(2) 0.021(2) 0.0039(10) 0.0061(11) 0.0071(11)
C61 0.036(3) 0.036(3) 0.036(3) 0.0056(11) 0.0114(12) 0.0112(12)
C62 0.030(2) 0.029(2) 0.030(2) 0.0045(11) 0.0097(12) 0.0091(12)
C63 0.041(3) 0.042(3) 0.041(3) 0.0067(11) 0.0130(13) 0.0125(13)
C64 0.049(3) 0.049(3) 0.049(3) 0.0083(11) 0.0164(13) 0.0148(13)
C65 0.047(3) 0.048(3) 0.047(3) 0.0081(11) 0.0157(13) 0.0144(13)
C66 0.034(2) 0.034(2) 0.034(2) 0.0047(11) 0.0111(12) 0.0101(12)
C67 0.030(2) 0.030(2) 0.030(2) 0.0042(11) 0.0102(12) 0.0093(12)
C68 0.034(2) 0.034(2) 0.034(2) 0.0061(11) 0.0114(12) 0.0106(12)
C69 0.028(2) 0.028(2) 0.028(2) 0.0058(11) 0.0083(11) 0.0082(11)
F1 0.036(3) 0.077(4) 0.024(3) -0.006(3) 0.006(3) 0.001(3)
F2 0.063(4) 0.109(6) 0.024(3) 0.008(3) 0.026(3) 0.019(4)
F3 0.040(4) 0.111(6) 0.041(4) 0.003(4) 0.028(3) 0.006(4)
F4 0.026(3) 0.091(5) 0.050(4) 0.004(4) 0.015(3) -0.001(3)
F5 0.070(5) 0.056(4) 0.074(5) 0.038(4) 0.036(4) 0.015(4)
F6 0.087(6) 0.125(7) 0.073(5) 0.042(5) 0.064(4) 0.031(5)
F7 0.086(6) 0.124(7) 0.096(6) 0.033(5) 0.070(5) 0.062(5)
F8 0.071(5) 0.055(4) 0.061(4) 0.015(3) 0.033(3) 0.044(4)
F9 0.057(4) 0.088(5) 0.048(4) 0.044(4) 0.035(3) 0.045(4)
F10 0.105(6) 0.147(7) 0.078(5) 0.066(5) 0.080(5) 0.083(6)
F11 0.082(5) 0.132(7) 0.084(5) 0.048(5) 0.056(4) 0.075(5)
F12 0.053(4) 0.067(4) 0.048(4) 0.022(3) 0.017(3) 0.041(3)
F13 0.061(4) 0.088(5) 0.025(3) -0.010(3) 0.005(3) -0.011(4)
F14 0.075(5) 0.107(6) 0.031(4) -0.014(4) 0.030(3) -0.015(4)
F15 0.035(4) 0.099(6) 0.069(5) 0.013(4) 0.029(3) -0.004(4)
F16 0.027(3) 0.083(5) 0.033(3) -0.008(3) 0.004(3) -0.009(3)
N1 0.029(4) 0.019(4) 0.014(4) -0.001(3) 0.005(3) 0.009(3)
N2 0.034(5) 0.025(4) 0.035(5) 0.017(3) 0.021(4) 0.009(3)
N5 0.035(5) 0.030(4) 0.021(4) 0.003(3) 0.006(3) 0.008(4)
N6 0.027(4) 0.034(5) 0.031(5) 0.005(4) 0.012(3) 0.008(4)
O1 0.029(4) 0.045(4) 0.027(4) 0.009(3) 0.009(3) 0.008(3)
O2 0.030(4) 0.034(4) 0.024(3) 0.007(3) 0.013(3) 0.015(3)
O3 0.023(3) 0.022(3) 0.023(3) -0.002(3) 0.001(3) 0.010(3)
O4 0.039(4) 0.027(3) 0.029(4) 0.009(3) 0.020(3) 0.015(3)
O5 0.023(3) 0.025(3) 0.035(4) -0.001(3) 0.008(3) 0.005(3)
O6 0.032(4) 0.022(3) 0.049(4) -0.001(3) 0.007(3) 0.000(3)
O7 0.023(3) 0.040(4) 0.026(3) 0.014(3) 0.006(3) 0.012(3)
O8 0.030(4) 0.025(3) 0.019(3) 0.003(3) 0.004(3) 0.010(3)
O9 0.031(4) 0.028(3) 0.036(4) 0.010(3) 0.013(3) 0.016(3)
O10 0.048(4) 0.012(3) 0.027(3) -0.002(2) 0.016(3) 0.012(3)
O11 0.022(3) 0.031(4) 0.028(4) 0.009(3) 0.002(3) 0.003(3)
O12 0.033(4) 0.025(3) 0.027(4) 0.002(3) 0.000(3) 0.004(3)
O13 0.022(4) 0.034(4) 0.046(4) -0.004(3) 0.005(3) -0.001(3)
O14 0.032(4) 0.039(4) 0.074(6) -0.017(4) 0.020(4) -0.003(3)
O15 0.085(6) 0.028(4) 0.047(5) 0.008(3) 0.046(4) 0.010(4)
O16 0.040(4) 0.024(3) 0.022(3) -0.005(3) 0.008(3) 0.003(3)
O17 0.046(4) 0.038(4) 0.029(4) 0.007(3) 0.011(3) 0.009(3)
O18 0.036(4) 0.054(5) 0.058(5) 0.031(4) 0.023(4) 0.022(4)
O19 0.039(4) 0.031(4) 0.032(4) -0.008(3) 0.009(3) 0.004(3)
O20 0.041(4) 0.023(3) 0.018(3) 0.000(3) 0.000(3) 0.008(3)
O21 0.030(4) 0.035(4) 0.031(4) 0.000(3) 0.005(3) 0.011(3)
C19 0.052(3) 0.052(3) 0.052(3) 0.0084(11) 0.0157(14) 0.0168(14)
C20 0.064(4) 0.063(4) 0.063(4) 0.0112(12) 0.0194(15) 0.0198(15)
C21 0.068(4) 0.067(4) 0.067(4) 0.0122(12) 0.0213(15) 0.0207(15)
C22 0.053(3) 0.052(3) 0.052(3) 0.0094(11) 0.0162(14) 0.0164(14)
N4 0.060(6) 0.043(5) 0.041(5) 0.020(4) 0.009(5) 0.022(5)
C23 0.042(3) 0.041(3) 0.042(3) 0.0074(11) 0.0120(12) 0.0139(13)
N3 0.056(6) 0.053(6) 0.030(5) 0.003(4) 0.005(4) 0.032(5)
C13 0.062(4) 0.062(4) 0.062(4) 0.0099(12) 0.0198(15) 0.0201(15)
C14 0.080(4) 0.081(4) 0.080(4) 0.0129(13) 0.0258(17) 0.0259(17)
C15 0.064(4) 0.064(4) 0.064(4) 0.0103(12) 0.0198(15) 0.0212(15)
C16 0.053(3) 0.052(3) 0.052(3) 0.0085(11) 0.0156(13) 0.0173(14)
C24 0.044(3) 0.043(3) 0.043(3) 0.0063(11) 0.0129(13) 0.0148(13)
C70 0.034(4) 0.033(4) 0.034(4) 0.0056(12) 0.0105(16) 0.0104(16)
C71 0.050(5) 0.050(5) 0.050(5) 0.0084(13) 0.0161(18) 0.0156(18)
C72 0.059(5) 0.059(5) 0.059(5) 0.0101(13) 0.0187(19) 0.0186(19)
C73 0.056(5) 0.056(5) 0.056(5) 0.0097(13) 0.0179(18) 0.0174(18)
C74 0.081(7) 0.081(7) 0.081(7) 0.0136(15) 0.026(2) 0.025(2)
C75 0.063(5) 0.063(5) 0.063(5) 0.0108(14) 0.020(2) 0.020(2)
F17 0.084(9) 0.061(8) 0.190(14) 0.061(9) 0.061(9) 0.026(6)
F18 0.112(10) 0.120(11) 0.109(10) 0.092(9) 0.039(8) 0.010(8)
F19 0.165(13) 0.132(12) 0.063(8) -0.001(8) 0.067(8) -0.006(10)
F20 0.125(10) 0.082(8) 0.058(7) -0.011(6) 0.057(7) 0.001(7)
C70A 0.036(9) 0.036(9) 0.036(9) 0.0058(18) 0.012(3) 0.011(3)
C71A 0.055(11) 0.055(11) 0.055(11) 0.009(2) 0.018(4) 0.017(4)
C72A 0.065(11) 0.065(11) 0.065(11) 0.011(2) 0.021(4) 0.020(4)
C73A 0.050(9) 0.050(9) 0.050(9) 0.0085(19) 0.016(3) 0.016(3)
C74A 0.048(9) 0.048(9) 0.048(9) 0.0080(18) 0.015(3) 0.015(3)
C75A 0.042(8) 0.042(8) 0.042(8) 0.0070(17) 0.013(3) 0.013(3)
F17A 0.15(2) 0.14(2) 0.099(18) 0.011(15) 0.073(15) 0.026(15)
F18A 0.106(17) 0.114(18) 0.094(17) 0.064(15) 0.041(13) 0.031(13)
F19A 0.133(19) 0.078(15) 0.135(19) 0.063(14) 0.032(14) 0.073(13)
F20A 0.14(2) 0.096(18) 0.14(2) 0.016(15) 0.034(15) 0.035(15)

loop_
_atom_type_symbol
_atom_type_description
_atom_type_scat_dispersion_real
_atom_type_scat_dispersion_imag
_atom_type_scat_source
C C 0.0033 0.0016 'International Tables Vol C Tables 4.2.6.8 and 6.1.1.4'
H H 0.0000 0.0000 'International Tables Vol C Tables 4.2.6.8 and 6.1.1.4'
F F 0.0171 0.0103 'International Tables Vol C Tables 4.2.6.8 and 6.1.1.4'
N N 0.0061 0.0033 'International Tables Vol C Tables 4.2.6.8 and 6.1.1.4'
O O 0.0106 0.0060 'International Tables Vol C Tables 4.2.6.8 and 6.1.1.4'
Yb Yb -0.3850 5.5486 'International Tables Vol C Tables 4.2.6.8 and 6.1.1.4'

loop_
_geom_angle_atom_site_label_1
_geom_angle_atom_site_label_2
_geom_angle_atom_site_label_3
_geom_angle
_geom_angle_site_symmetry_1
_geom_angle_site_symmetry_3
O13 Yb1 O1 143.4(3) . .
O13 Yb1 O12 141.0(3) . .
O1 Yb1 O12 75.6(2) . .
O13 Yb1 O19 74.4(2) . .
O1 Yb1 O19 69.7(2) . .
O12 Yb1 O19 143.8(2) . .
O13 Yb1 O17 76.8(2) . .
O1 Yb1 O17 122.2(2) . .
O12 Yb1 O17 77.6(2) . .
O19 Yb1 O17 130.3(2) . .
O13 Yb1 O18 80.0(2) . .
O1 Yb1 O18 87.1(2) . .
O12 Yb1 O18 107.8(2) . .
O19 Yb1 O18 80.9(2) . .
O17 Yb1 O18 54.7(3) . .
O13 Yb1 N6 72.7(2) . .
O1 Yb1 N6 136.8(2) . .
O12 Yb1 N6 74.2(2) . .
O19 Yb1 N6 126.8(2) . .
O17 Yb1 N6 80.0(2) . .
O18 Yb1 N6 131.4(2) . .
O13 Yb1 N5 99.9(2) . .
O1 Yb1 N5 81.1(2) . .
O12 Yb1 N5 85.1(2) . .
O19 Yb1 N5 79.7(2) . .
O17 Yb1 N5 145.2(3) . .
O18 Yb1 N5 159.8(3) . .
N6 Yb1 N5 66.3(3) . .
O13 Yb1 C69 74.7(3) . .
O1 Yb1 C69 107.9(3) . .
O12 Yb1 C69 94.4(2) . .
O19 Yb1 C69 105.7(3) . .
O17 Yb1 C69 26.7(3) . .
O18 Yb1 C69 28.2(3) . .
N6 Yb1 C69 104.5(3) . .
N5 Yb1 C69 170.6(3) . .
O16 Yb2 O3 77.3(2) 2_565 .
O16 Yb2 O20 135.1(2) 2_565 .
O3 Yb2 O20 76.0(2) . .
O16 Yb2 O2 76.2(2) 2_565 .
O3 Yb2 O2 75.9(2) . .
O20 Yb2 O2 129.6(2) . .
O16 Yb2 O10 141.9(2) 2_565 .
O3 Yb2 O10 118.8(2) . .
O20 Yb2 O10 82.9(2) . .
O2 Yb2 O10 75.4(2) . .
O16 Yb2 O21 75.7(2) 2_565 .
O3 Yb2 O21 145.3(2) . .
O20 Yb2 O21 138.7(2) . .
O2 Yb2 O21 76.6(2) . .
O10 Yb2 O21 73.5(2) . .
O16 Yb2 N3 69.9(2) 2_565 .
O3 Yb2 N3 85.0(2) . .
O20 Yb2 N3 72.4(2) . .
O2 Yb2 N3 143.9(2) . .
O10 Yb2 N3 140.4(2) . .
O21 Yb2 N3 105.6(2) . .
O16 Yb2 N4 111.2(2) 2_565 .
O3 Yb2 N4 141.3(2) . .
O20 Yb2 N4 72.2(2) . .
O2 Yb2 N4 142.4(2) . .
O10 Yb2 N4 78.5(2) . .
O21 Yb2 N4 70.2(2) . .
N3 Yb2 N4 64.9(2) . .
O16 Yb2 O9 133.92(19) 2_565 .
O3 Yb2 O9 69.99(19) . .
O20 Yb2 O9 66.23(19) . .
O2 Yb2 O9 65.16(19) . .
O10 Yb2 O9 49.02(18) . .
O21 Yb2 O9 116.0(2) . .
N3 Yb2 O9 135.53(19) . .
N4 Yb2 O9 114.6(2) . .
O16 Yb2 C53 142.1(2) 2_565 .
O3 Yb2 C53 95.0(2) . .
O20 Yb2 C53 75.8(2) . .
O2 Yb2 C53 66.0(2) . .
O10 Yb2 C53 23.9(2) . .
O21 Yb2 C53 93.0(2) . .
N3 Yb2 C53 147.2(2) . .
N4 Yb2 C53 98.0(2) . .
O9 Yb2 C53 25.41(19) . .
O16 Yb2 C44 76.6(2) 2_565 .
O3 Yb2 C44 19.2(2) . .
O20 Yb2 C44 88.8(2) . .
O2 Yb2 C44 56.9(2) . .
O10 Yb2 C44 107.5(2) . .
O21 Yb2 C44 130.2(2) . .
N3 Yb2 C44 102.5(2) . .
N4 Yb2 C44 159.4(2) . .
O9 Yb2 C44 61.9(2) . .
C53 Yb2 C44 84.5(2) . .
O16 Yb2 H20B 131.1 2_565 .
O3 Yb2 H20B 61.1 . .
O20 Yb2 H20B 17.4 . .
O2 Yb2 H20B 113.9 . .
O10 Yb2 H20B 84.0 . .
O21 Yb2 H20B 152.0 . .
N3 Yb2 H20B 81.3 . .
N4 Yb2 H20B 89.5 . .
O9 Yb2 H20B 54.6 . .
C53 Yb2 H20B 70.4 . .
C44 Yb2 H20B 72.0 . .
O5 Yb3 O4 102.0(2) . .
O5 Yb3 O7 87.0(2) . 2_676
O4 Yb3 O7 149.3(2) . 2_676
O5 Yb3 O9 146.1(2) . .
O4 Yb3 O9 79.4(2) . .
O7 Yb3 O9 77.2(2) 2_676 .
O5 Yb3 O11 141.6(2) . .
O4 Yb3 O11 79.1(2) . .
O7 Yb3 O11 111.7(2) 2_676 .
O9 Yb3 O11 72.2(2) . .
O5 Yb3 O8 74.6(2) . .
O4 Yb3 O8 78.5(2) . .
O7 Yb3 O8 75.7(2) 2_676 .
O9 Yb3 O8 72.5(2) . .
O11 Yb3 O8 141.0(2) . .
O5 Yb3 N1 84.4(2) . .
O4 Yb3 N1 136.2(2) . .
O7 Yb3 N1 73.4(2) 2_676 .
O9 Yb3 N1 118.3(2) . .
O11 Yb3 N1 70.6(2) . .
O8 Yb3 N1 143.2(2) . .
O5 Yb3 N2 71.0(2) . .
O4 Yb3 N2 75.1(2) . .
O7 Yb3 N2 135.1(2) 2_676 .
O9 Yb3 N2 139.4(2) . .
O11 Yb3 N2 72.3(2) . .
O8 Yb3 N2 130.5(2) . .
N1 Yb3 N2 66.1(2) . .
N2 C1 C2 122.9(10) . .
N2 C1 H1 118.6 . .
C2 C1 H1 118.6 . .
C3 C2 C1 121.1(11) . .
C3 C2 H2 119.5 . .
C1 C2 H2 119.5 . .
C2 C3 C4 118.6(10) . .
C2 C3 H3 120.7 . .
C4 C3 H3 120.7 . .
C5 C4 C12 120.2(9) . .
C5 C4 C3 122.8(9) . .
C12 C4 C3 117.0(10) . .
C6 C5 C4 121.1(10) . .
C6 C5 H5 119.5 . .
C4 C5 H5 119.5 . .
C5 C6 C7 120.9(11) . .
C5 C6 H6 119.5 . .
C7 C6 H6 119.5 . .
C11 C7 C8 117.6(9) . .
C11 C7 C6 119.7(9) . .
C8 C7 C6 122.7(10) . .
C9 C8 C7 119.4(11) . .
C9 C8 H8 120.3 . .
C7 C8 H8 120.3 . .
C8 C9 C10 119.4(11) . .
C8 C9 H9 120.3 . .
C10 C9 H9 120.3 . .
N1 C10 C9 123.9(9) . .
N1 C10 H10 118.1 . .
C9 C10 H10 118.1 . .
N1 C11 C7 123.7(9) . .
N1 C11 C12 116.1(8) . .
C7 C11 C12 120.2(8) . .
N2 C12 C4 121.9(9) . .
N2 C12 C11 120.3(8) . .
C4 C12 C11 117.7(9) . .
C18 C17 C16 121.6(13) . .
C18 C17 H17 119.2 . .
C16 C17 H17 119.2 . .
C17 C18 C19 121.2(11) . .
C17 C18 H18 119.4 . .
C19 C18 H18 119.4 . .
N5 C25 C26 121.8(11) . .
N5 C25 H25 119.1 . .
C26 C25 H25 119.1 . .
C27 C26 C25 118.5(12) . .
C27 C26 H26 120.8 . .
C25 C26 H26 120.8 . .
C26 C27 C28 121.3(11) . .
C26 C27 H27 119.3 . .
C28 C27 H27 119.3 . .
C27 C28 C29 124.5(10) . .
C27 C28 C36 116.1(10) . .
C29 C28 C36 119.4(10) . .
C30 C29 C28 123.0(11) . .
C30 C29 H29 118.5 . .
C28 C29 H29 118.5 . .
C29 C30 C31 120.4(12) . .
C29 C30 H30 119.8 . .
C31 C30 H30 119.8 . .
C35 C31 C32 118.3(10) . .
C35 C31 C30 118.3(10) . .
C32 C31 C30 123.3(11) . .
C33 C32 C31 118.9(12) . .
C33 C32 H32 120.6 . .
C31 C32 H32 120.6 . .
C32 C33 C34 119.1(12) . .
C32 C33 H33 120.5 . .
C34 C33 H33 120.5 . .
N6 C34 C33 123.4(10) . .
N6 C34 H34 118.3 . .
C33 C34 H34 118.3 . .
N6 C35 C31 122.5(9) . .
N6 C35 C36 116.2(9) . .
C31 C35 C36 121.3(9) . .
N5 C36 C28 123.1(9) . .
N5 C36 C35 119.3(8) . .
C28 C36 C35 117.5(9) . .
O1 C37 O2 124.5(9) . .
O1 C37 C38 116.1(8) . .
O2 C37 C38 119.4(8) . .
C39 C38 C43 119.3(8) . .
C39 C38 C37 121.5(8) . .
C43 C38 C37 119.0(8) . .
F1 C39 C38 122.3(9) . .
F1 C39 C40 116.6(9) . .
C38 C39 C40 121.0(9) . .
F2 C40 C41 120.3(10) . .
F2 C40 C39 120.0(9) . .
C41 C40 C39 119.7(10) . .
F3 C41 C40 119.8(9) . .
F3 C41 C42 119.9(9) . .
C40 C41 C42 120.3(10) . .
F4 C42 C43 120.7(8) . .
F4 C42 C41 118.6(9) . .
C43 C42 C41 120.6(9) . .
C42 C43 C38 118.9(8) . .
C42 C43 C44 117.8(7) . .
C38 C43 C44 123.2(8) . .
O4 C44 O3 128.7(8) . .
O4 C44 C43 113.7(7) . .
O3 C44 C43 117.6(8) . .
O4 C44 Yb2 124.9(6) . .
O3 C44 Yb2 37.6(4) . .
C43 C44 Yb2 106.6(5) . .
O6 C45 O5 126.5(10) . .
O6 C45 C46 117.4(9) . .
O5 C45 C46 116.1(8) . .
C47 C46 C51 117.7(10) . .
C47 C46 C45 122.5(9) . .
C51 C46 C45 119.6(9) . .
F5 C47 C48 117.7(10) . .
F5 C47 C46 120.4(10) . .
C48 C47 C46 121.7(10) . .
F6 C48 C47 121.0(10) . .
F6 C48 C49 118.1(10) . .
C47 C48 C49 120.8(10) . .
F7 C49 C48 121.1(10) . .
F7 C49 C50 120.5(9) . .
C48 C49 C50 118.1(11) . .
F8 C50 C49 118.2(10) . .
F8 C50 C51 120.0(9) . .
C49 C50 C51 121.6(10) . .
C50 C51 C46 119.7(10) . .
C50 C51 C52 119.9(9) . .
C46 C51 C52 120.4(10) . .
O8 C52 O7 127.0(8) . .
O8 C52 C51 117.7(7) . .
O7 C52 C51 115.3(8) . .
O10 C53 O9 122.4(9) . .
O10 C53 C54 120.4(8) . .
O9 C53 C54 117.1(8) . .
O10 C53 Yb2 50.7(5) . .
O9 C53 Yb2 72.7(5) . .
C54 C53 Yb2 165.4(6) . .
C55 C54 C59 120.5(9) . .
C55 C54 C53 120.5(8) . .
C59 C54 C53 119.0(8) . .
F9 C55 C54 122.0(10) . .
F9 C55 C56 117.4(10) . .
C54 C55 C56 120.5(10) . .
F10 C56 C57 119.3(11) . .
F10 C56 C55 120.5(10) . .
C57 C56 C55 120.2(11) . .
F11 C57 C56 120.4(11) . .
F11 C57 C58 120.9(10) . .
C56 C57 C58 118.7(12) . .
F12 C58 C59 120.8(9) . .
F12 C58 C57 117.4(10) . .
C59 C58 C57 121.7(9) . .
C58 C59 C54 118.2(9) . .
C58 C59 C60 118.9(8) . .
C54 C59 C60 122.9(9) . .
O11 C60 O12 125.3(8) . .
O11 C60 C59 118.7(7) . .
O12 C60 C59 115.9(7) . .
O13 C61 O14 127.8(10) . .
O13 C61 C62 115.8(9) . .
O14 C61 C62 116.3(9) . .
C63 C62 C67 118.9(9) . .
C63 C62 C61 121.3(9) . .
C67 C62 C61 119.7(9) . .
F13 C63 C64 118.2(10) . .
F13 C63 C62 119.7(9) . .
C64 C63 C62 122.1(10) . .
C65 C64 F14 119.0(11) . .
C65 C64 C63 120.5(12) . .
F14 C64 C63 120.5(10) . .
F15 C65 C64 123.1(11) . .
F15 C65 C66 117.2(9) . .
C64 C65 C66 119.6(11) . .
F16 C66 C67 119.7(9) . .
F16 C66 C65 118.9(9) . .
C67 C66 C65 121.4(9) . .
C66 C67 C62 117.5(9) . .
C66 C67 C68 122.2(8) . .
C62 C67 C68 120.2(8) . .
O15 C68 O16 129.6(10) . .
O15 C68 C67 116.3(9) . .
O16 C68 C67 114.1(8) . .
O17 C69 O18 120.8(9) . .
O17 C69 C70 125.0(10) . .
O18 C69 C70 113.7(9) . .
O17 C69 C70A 111.7(12) . .
O18 C69 C70A 127.5(12) . .
O17 C69 Yb1 59.9(5) . .
O18 C69 Yb1 61.4(5) . .
C70 C69 Yb1 164.4(7) . .
C70A C69 Yb1 170.3(11) . .
C10 N1 C11 115.9(8) . .
C10 N1 Yb3 123.9(6) . .
C11 N1 Yb3 120.0(6) . .
C1 N2 C12 118.3(8) . .
C1 N2 Yb3 124.4(6) . .
C12 N2 Yb3 117.2(6) . .
C36 N5 C25 118.9(8) . .
C36 N5 Yb1 118.7(6) . .
C25 N5 Yb1 122.3(7) . .
C34 N6 C35 117.7(9) . .
C34 N6 Yb1 123.1(7) . .
C35 N6 Yb1 119.1(6) . .
C37 O1 Yb1 135.4(6) . .
C37 O2 Yb2 143.8(6) . .
C44 O3 Yb2 123.3(5) . .
C44 O4 Yb3 134.4(6) . .
C45 O5 Yb3 146.6(6) . .
C52 O7 Yb3 136.6(6) . 2_676
C52 O8 Yb3 130.3(5) . .
C53 O9 Yb3 140.8(6) . .
C53 O9 Yb2 81.9(5) . .
Yb3 O9 Yb2 135.5(3) . .
C53 O10 Yb2 105.5(6) . .
C60 O11 Yb3 136.2(5) . .
C60 O12 Yb1 145.9(5) . .
C61 O13 Yb1 140.4(7) . .
C68 O16 Yb2 133.2(6) . 2_565
C69 O17 Yb1 93.4(6) . .
C69 O18 Yb1 90.4(6) . .
Yb1 O19 H19A 112.1 . .
Yb1 O19 H19B 111.3 . .
H19A O19 H19B 106.9 . .
Yb2 O20 H20A 111.2 . .
Yb2 O20 H20B 110.0 . .
H20A O20 H20B 108.0 . .
Yb2 O21 H21A 110.8 . .
Yb2 O21 H21B 110.4 . .
H21A O21 H21B 108.0 . .
C20 C19 C23 120.0 . .
C20 C19 C18 122.4(7) . .
C23 C19 C18 117.5(7) . .
C21 C20 C19 120.0 . .
C21 C20 H20 120.0 . .
C19 C20 H20 120.0 . .
C20 C21 C22 120.0 . .
C20 C21 H21 120.0 . .
C22 C21 H21 120.0 . .
C21 C22 N4 120.0 . .
C21 C22 H22 120.0 . .
N4 C22 H22 120.0 . .
C23 N4 C22 120.0 . .
C23 N4 Yb2 116.1(4) . .
C22 N4 Yb2 123.1(4) . .
C24 C23 N4 119.7(6) . .
C24 C23 C19 120.0(6) . .
N4 C23 C19 120.0 . .
C13 N3 C24 120.0 . .
C13 N3 Yb2 120.7(4) . .
C24 N3 Yb2 118.2(4) . .
C14 C13 N3 120.0 . .
C14 C13 H13 120.0 . .
N3 C13 H13 120.0 . .
C15 C14 C13 120.0 . .
C15 C14 H14 120.0 . .
C13 C14 H14 120.0 . .
C14 C15 C16 120.0 . .
C14 C15 H15 120.0 . .
C16 C15 H15 120.0 . .
C24 C16 C15 120.0 . .
C24 C16 C17 116.4(8) . .
C15 C16 C17 123.6(8) . .
C23 C24 C16 123.0(6) . .
C23 C24 N3 116.9(6) . .
C16 C24 N3 120.0 . .
C71 C70 C75 120.0 . .
C71 C70 C69 120.6(9) . .
C75 C70 C69 119.4(9) . .
C70 C71 C72 120.0 . .
C70 C71 H71 120.0 . .
C72 C71 H71 120.0 . .
F17 C72 C73 119.2(11) . .
F17 C72 C71 120.7(11) . .
C73 C72 C71 120.0 . .
F18 C73 C72 121.0(12) . .
F18 C73 C74 119.0(12) . .
C72 C73 C74 120.0 . .
F19 C74 C75 120.6(12) . .
F19 C74 C73 119.3(12) . .
C75 C74 C73 120.0 . .
F20 C75 C74 116.2(10) . .
F20 C75 C70 123.4(10) . .
C74 C75 C70 120.0 . .
C71A C70A C75A 120.0 . .
C71A C70A C69 123.0(17) . .
C75A C70A C69 116.9(17) . .
C70A C71A C72A 120.0 . .
C70A C71A H71A 120.0 . .
C72A C71A H71A 120.0 . .
F17A C72A C71A 121(2) . .
F17A C72A C73A 119(2) . .
C71A C72A C73A 120.0 . .
F18A C73A C74A 122(2) . .
F18A C73A C72A 118(2) . .
C74A C73A C72A 120.0 . .
F19A C74A C73A 121(2) . .
F19A C74A C75A 119(2) . .
C73A C74A C75A 120.0 . .
F20A C75A C74A 114(2) . .
F20A C75A C70A 124(2) . .
C74A C75A C70A 120.0 . .

loop_
_geom_bond_atom_site_label_1
_geom_bond_atom_site_label_2
_geom_bond_distance
_geom_bond_site_symmetry_2
Yb1 O13 2.251(6) .
Yb1 O1 2.270(6) .
Yb1 O12 2.290(6) .
Yb1 O19 2.355(6) .
Yb1 O17 2.360(6) .
Yb1 O18 2.391(6) .
Yb1 N6 2.470(8) .
Yb1 N5 2.479(7) .
Yb1 C69 2.723(9) .
Yb2 O16 2.292(6) 2_565
Yb2 O3 2.302(6) .
Yb2 O20 2.323(5) .
Yb2 O2 2.338(6) .
Yb2 O10 2.370(6) .
Yb2 O21 2.382(6) .
Yb2 N3 2.498(5) .
Yb2 N4 2.516(5) .
Yb2 O9 2.846(6) .
Yb2 C53 2.952(9) .
Yb2 C44 3.158(8) .
Yb2 H20B 2.7479 .
Yb3 O5 2.225(6) .
Yb3 O4 2.293(6) .
Yb3 O7 2.294(6) 2_676
Yb3 O9 2.304(6) .
Yb3 O11 2.352(6) .
Yb3 O8 2.375(6) .
Yb3 N1 2.512(7) .
Yb3 N2 2.525(7) .
C1 N2 1.309(11) .
C1 C2 1.409(13) .
C1 H1 0.9300 .
C2 C3 1.334(15) .
C2 H2 0.9300 .
C3 C4 1.436(14) .
C3 H3 0.9300 .
C4 C5 1.408(14) .
C4 C12 1.426(12) .
C5 C6 1.343(14) .
C5 H5 0.9300 .
C6 C7 1.430(13) .
C6 H6 0.9300 .
C7 C11 1.384(13) .
C7 C8 1.423(14) .
C8 C9 1.341(14) .
C8 H8 0.9300 .
C9 C10 1.397(15) .
C9 H9 0.9300 .
C10 N1 1.346(12) .
C10 H10 0.9300 .
C11 N1 1.368(10) .
C11 C12 1.447(13) .
C12 N2 1.375(12) .
C17 C18 1.336(13) .
C17 C16 1.417(11) .
C17 H17 0.9300 .
C18 C19 1.433(11) .
C18 H18 0.9300 .
C25 N5 1.349(13) .
C25 C26 1.395(14) .
C25 H25 0.9300 .
C26 C27 1.377(16) .
C26 H26 0.9300 .
C27 C28 1.388(15) .
C27 H27 0.9300 .
C28 C29 1.406(15) .
C28 C36 1.418(12) .
C29 C30 1.320(16) .
C29 H29 0.9300 .
C30 C31 1.448(14) .
C30 H30 0.9300 .
C31 C35 1.386(14) .
C31 C32 1.395(15) .
C32 C33 1.367(15) .
C32 H32 0.9300 .
C33 C34 1.404(15) .
C33 H33 0.9300 .
C34 N6 1.301(12) .
C34 H34 0.9300 .
C35 N6 1.377(11) .
C35 C36 1.442(13) .
C36 N5 1.338(12) .
C37 O1 1.247(10) .
C37 O2 1.250(10) .
C37 C38 1.519(12) .
C38 C39 1.384(12) .
C38 C43 1.419(11) .
C39 F1 1.339(10) .
C39 C40 1.391(14) .
C40 F2 1.324(12) .
C40 C41 1.360(13) .
C41 F3 1.342(11) .
C41 C42 1.411(13) .
C42 F4 1.338(10) .
C42 C43 1.371(12) .
C43 C44 1.535(12) .
C44 O4 1.234(10) .
C44 O3 1.240(9) .
C45 O6 1.224(10) .
C45 O5 1.256(10) .
C45 C46 1.504(14) .
C46 C47 1.386(14) .
C46 C51 1.400(13) .
C47 F5 1.352(11) .
C47 C48 1.367(15) .
C48 F6 1.360(12) .
C48 C49 1.378(13) .
C49 F7 1.335(12) .
C49 C50 1.381(14) .
C50 F8 1.351(11) .
C50 C51 1.385(14) .
C51 C52 1.530(13) .
C52 O8 1.240(10) .
C52 O7 1.245(9) .
C53 O10 1.239(10) .
C53 O9 1.279(10) .
C53 C54 1.510(13) .
C54 C55 1.349(13) .
C54 C59 1.396(12) .
C55 F9 1.342(11) .
C55 C56 1.384(15) .
C56 F10 1.361(13) .
C56 C57 1.373(15) .
C57 F11 1.350(13) .
C57 C58 1.378(15) .
C58 F12 1.358(11) .
C58 C59 1.375(13) .
C59 C60 1.520(12) .
C60 O11 1.237(9) .
C60 O12 1.250(9) .
C61 O13 1.245(11) .
C61 O14 1.255(12) .
C61 C62 1.526(13) .
C62 C63 1.379(14) .
C62 C67 1.421(12) .
C63 F13 1.356(11) .
C63 C64 1.369(15) .
C64 C65 1.347(15) .
C64 F14 1.354(13) .
C65 F15 1.340(12) .
C65 C66 1.401(14) .
C66 F16 1.348(10) .
C66 C67 1.398(13) .
C67 C68 1.508(13) .
C68 O15 1.218(11) .
C68 O16 1.230(11) .
C69 O17 1.224(11) .
C69 O18 1.286(12) .
C69 C70 1.489(11) .
C69 C70A 1.531(17) .
O7 Yb3 2.294(6) 2_676
O16 Yb2 2.292(6) 2_565
O19 H19A 0.9006 .
O19 H19B 0.8996 .
O20 H20A 0.8754 .
O20 H20B 0.8746 .
O21 H21A 0.8797 .
O21 H21B 0.8790 .
C19 C20 1.3900 .
C19 C23 1.3900 .
C20 C21 1.3900 .
C20 H20 0.9300 .
C21 C22 1.3900 .
C21 H21 0.9300 .
C22 N4 1.3900 .
C22 H22 0.9300 .
N4 C23 1.3900 .
C23 C24 1.371(7) .
N3 C13 1.3900 .
N3 C24 1.3900 .
C13 C14 1.3900 .
C13 H13 0.9300 .
C14 C15 1.3900 .
C14 H14 0.9300 .
C15 C16 1.3900 .
C15 H15 0.9300 .
C16 C24 1.3900 .
C70 C71 1.3900 .
C70 C75 1.3900 .
C71 C72 1.3900 .
C71 H71 0.9300 .
C72 F17 1.329(13) .
C72 C73 1.3900 .
C73 F18 1.351(10) .
C73 C74 1.3900 .
C74 F19 1.339(13) .
C74 C75 1.3900 .
C75 F20 1.365(13) .
C70A C71A 1.3900 .
C70A C75A 1.3900 .
C71A C72A 1.3900 .
C71A H71A 0.9300 .
C72A F17A 1.350(18) .
C72A C73A 1.3900 .
C73A F18A 1.348(17) .
C73A C74A 1.3900 .
C74A F19A 1.364(17) .
C74A C75A 1.3900 .
C75A F20A 1.370(19) .

loop_
_geom_hbond_atom_site_label_D
_geom_hbond_atom_site_label_H
_geom_hbond_atom_site_label_A
_geom_hbond_distance_DH
_geom_hbond_distance_HA
_geom_hbond_distance_DA
_geom_hbond_angle_DHA
_geom_hbond_site_symmetry_A
C1 H1 O4 0.93 2.43 2.989(11) 118.3 .
C9 H9 F10 0.93 2.55 3.281(14) 135.3 2_576
C10 H10 O7 0.93 2.28 2.878(12) 121.4 2_676
C25 H25 F1 0.93 2.61 3.505(14) 162.1 .
C34 H34 O17 0.93 2.42 3.046(12) 125.0 .
O19 H19A O14 0.90 1.84 2.693(9) 157.4 .
O19 H19B O14 0.90 2.09 2.972(10) 167.0 2_565
O20 H20A O5 0.88 2.64 3.083(8) 112.8 2_676
O20 H20A O6 0.88 1.89 2.757(10) 168.5 2_676
O21 H21A O15 0.88 1.94 2.743(10) 150.7 2_565
O21 H21B O18 0.88 1.96 2.796(9) 158.1 .
C22 H22 O10 0.93 2.42 3.044(8) 124.2 .
C13 H13 O3 0.93 2.65 3.253(9) 123.5 .

loop_
_geom_torsion_atom_site_label_1
_geom_torsion_atom_site_label_2
_geom_torsion_atom_site_label_3
_geom_torsion_atom_site_label_4
_geom_torsion
_geom_torsion_site_symmetry_4
N2 C1 C2 C3 -3.7(16) .
C1 C2 C3 C4 4.9(16) .
C2 C3 C4 C5 178.9(10) .
C2 C3 C4 C12 -2.0(14) .
C12 C4 C5 C6 -3.1(15) .
C3 C4 C5 C6 176.0(10) .
C4 C5 C6 C7 5.4(15) .
C5 C6 C7 C11 -3.5(15) .
C5 C6 C7 C8 173.9(10) .
C11 C7 C8 C9 -1.2(15) .
C6 C7 C8 C9 -178.6(10) .
C7 C8 C9 C10 2.9(16) .
C8 C9 C10 N1 -3.5(16) .
C8 C7 C11 N1 -0.1(14) .
C6 C7 C11 N1 177.4(8) .
C8 C7 C11 C12 -178.1(9) .
C6 C7 C11 C12 -0.6(14) .
C5 C4 C12 N2 176.9(9) .
C3 C4 C12 N2 -2.2(14) .
C5 C4 C12 C11 -0.9(13) .
C3 C4 C12 C11 179.9(8) .
N1 C11 C12 N2 6.7(12) .
C7 C11 C12 N2 -175.2(9) .
N1 C11 C12 C4 -175.4(8) .
C7 C11 C12 C4 2.7(13) .
C16 C17 C18 C19 5.2(19) .
N5 C25 C26 C27 2.4(16) .
C25 C26 C27 C28 -5.3(17) .
C26 C27 C28 C29 -176.7(11) .
C26 C27 C28 C36 3.6(16) .
C27 C28 C29 C30 -177.1(11) .
C36 C28 C29 C30 2.6(17) .
C28 C29 C30 C31 -0.9(18) .
C29 C30 C31 C35 0.3(16) .
C29 C30 C31 C32 179.2(11) .
C35 C31 C32 C33 -4.5(16) .
C30 C31 C32 C33 176.7(10) .
C31 C32 C33 C34 3.7(17) .
C32 C33 C34 N6 -0.4(17) .
C32 C31 C35 N6 2.1(15) .
C30 C31 C35 N6 -179.0(9) .
C32 C31 C35 C36 179.6(9) .
C30 C31 C35 C36 -1.5(14) .
C27 C28 C36 N5 1.1(14) .
C29 C28 C36 N5 -178.6(9) .
C27 C28 C36 C35 176.2(9) .
C29 C28 C36 C35 -3.5(14) .
N6 C35 C36 N5 -4.0(13) .
C31 C35 C36 N5 178.3(9) .
N6 C35 C36 C28 -179.2(8) .
C31 C35 C36 C28 3.1(14) .
O1 C37 C38 C39 -28.3(13) .
O2 C37 C38 C39 154.6(9) .
O1 C37 C38 C43 147.0(8) .
O2 C37 C38 C43 -30.2(12) .
C43 C38 C39 F1 178.3(8) .
C37 C38 C39 F1 -6.5(14) .
C43 C38 C39 C40 2.9(14) .
C37 C38 C39 C40 178.1(9) .
F1 C39 C40 F2 2.3(15) .
C38 C39 C40 F2 177.9(9) .
F1 C39 C40 C41 180.0(9) .
C38 C39 C40 C41 -4.4(16) .
F2 C40 C41 F3 2.5(16) .
C39 C40 C41 F3 -175.1(9) .
F2 C40 C41 C42 179.0(9) .
C39 C40 C41 C42 1.4(16) .
F3 C41 C42 F4 -3.8(14) .
C40 C41 C42 F4 179.7(9) .
F3 C41 C42 C43 179.7(9) .
C40 C41 C42 C43 3.2(15) .
F4 C42 C43 C38 179.0(8) .
C41 C42 C43 C38 -4.6(14) .
F4 C42 C43 C44 1.2(13) .
C41 C42 C43 C44 177.6(8) .
C39 C38 C43 C42 1.6(13) .
C37 C38 C43 C42 -173.7(8) .
C39 C38 C43 C44 179.3(8) .
C37 C38 C43 C44 3.9(13) .
C42 C43 C44 O4 82.8(10) .
C38 C43 C44 O4 -94.9(10) .
C42 C43 C44 O3 -96.7(10) .
C38 C43 C44 O3 85.6(11) .
C42 C43 C44 Yb2 -135.6(7) .
C38 C43 C44 Yb2 46.7(9) .
O6 C45 C46 C47 -53.6(13) .
O5 C45 C46 C47 128.5(10) .
O6 C45 C46 C51 122.5(10) .
O5 C45 C46 C51 -55.5(12) .
C51 C46 C47 F5 178.7(9) .
C45 C46 C47 F5 -5.2(15) .
C51 C46 C47 C48 3.2(15) .
C45 C46 C47 C48 179.3(9) .
F5 C47 C48 F6 2.3(15) .
C46 C47 C48 F6 178.0(9) .
F5 C47 C48 C49 179.1(9) .
C46 C47 C48 C49 -5.3(16) .
F6 C48 C49 F7 -2.6(15) .
C47 C48 C49 F7 -179.5(10) .
F6 C48 C49 C50 -177.0(9) .
C47 C48 C49 C50 6.1(15) .
F7 C49 C50 F8 5.9(15) .
C48 C49 C50 F8 -179.7(9) .
F7 C49 C50 C51 -179.7(10) .
C48 C49 C50 C51 -5.2(15) .
F8 C50 C51 C46 177.7(9) .
C49 C50 C51 C46 3.4(15) .
F8 C50 C51 C52 -3.9(14) .
C49 C50 C51 C52 -178.2(9) .
C47 C46 C51 C50 -2.2(15) .
C45 C46 C51 C50 -178.4(9) .
C47 C46 C51 C52 179.4(8) .
C45 C46 C51 C52 3.2(14) .
C50 C51 C52 O8 -98.1(11) .
C46 C51 C52 O8 80.3(11) .
C50 C51 C52 O7 79.8(11) .
C46 C51 C52 O7 -101.8(11) .
O10 C53 C54 C55 57.7(12) .
O9 C53 C54 C55 -124.0(9) .
Yb2 C53 C54 C55 106(2) .
O10 C53 C54 C59 -118.2(9) .
O9 C53 C54 C59 60.1(11) .
Yb2 C53 C54 C59 -70(3) .
C59 C54 C55 F9 177.7(9) .
C53 C54 C55 F9 1.9(14) .
C59 C54 C55 C56 -5.2(15) .
C53 C54 C55 C56 179.0(9) .
F9 C55 C56 F10 1.3(16) .
C54 C55 C56 F10 -175.9(10) .
F9 C55 C56 C57 -179.4(10) .
C54 C55 C56 C57 3.4(17) .
F10 C56 C57 F11 -1.1(17) .
C55 C56 C57 F11 179.6(10) .
F10 C56 C57 C58 179.9(10) .
C55 C56 C57 C58 0.6(17) .
F11 C57 C58 F12 0.8(16) .
C56 C57 C58 F12 179.8(10) .
F11 C57 C58 C59 178.3(10) .
C56 C57 C58 C59 -2.8(16) .
F12 C58 C59 C54 178.4(8) .
C57 C58 C59 C54 1.0(15) .
F12 C58 C59 C60 -0.8(14) .
C57 C58 C59 C60 -178.1(9) .
C55 C54 C59 C58 3.0(14) .
C53 C54 C59 C58 178.9(8) .
C55 C54 C59 C60 -177.9(9) .
C53 C54 C59 C60 -2.0(13) .
C58 C59 C60 O11 109.9(10) .
C54 C59 C60 O11 -69.3(12) .
C58 C59 C60 O12 -68.2(11) .
C54 C59 C60 O12 112.7(10) .
O13 C61 C62 C63 -58.6(13) .
O14 C61 C62 C63 125.8(11) .
O13 C61 C62 C67 123.4(10) .
O14 C61 C62 C67 -52.2(13) .
C67 C62 C63 F13 178.4(9) .
C61 C62 C63 F13 0.4(15) .
C67 C62 C63 C64 0.1(16) .
C61 C62 C63 C64 -178.0(10) .
F13 C63 C64 C65 -179.3(10) .
C62 C63 C64 C65 -0.9(18) .
F13 C63 C64 F14 2.0(17) .
C62 C63 C64 F14 -179.6(10) .
F14 C64 C65 F15 -0.7(18) .
C63 C64 C65 F15 -179.4(11) .
F14 C64 C65 C66 179.4(10) .
C63 C64 C65 C66 0.7(18) .
F15 C65 C66 F16 0.5(15) .
C64 C65 C66 F16 -179.6(10) .
F15 C65 C66 C67 -179.7(10) .
C64 C65 C66 C67 0.3(17) .
F16 C66 C67 C62 178.8(8) .
C65 C66 C67 C62 -1.0(15) .
F16 C66 C67 C68 0.5(15) .
C65 C66 C67 C68 -179.3(10) .
C63 C62 C67 C66 0.9(14) .
C61 C62 C67 C66 178.9(9) .
C63 C62 C67 C68 179.2(9) .
C61 C62 C67 C68 -2.8(14) .
C66 C67 C68 O15 122.4(11) .
C62 C67 C68 O15 -55.8(13) .
C66 C67 C68 O16 -59.6(13) .
C62 C67 C68 O16 122.1(10) .
C9 C10 N1 C11 2.1(14) .
C9 C10 N1 Yb3 -172.9(7) .
C7 C11 N1 C10 -0.3(13) .
C12 C11 N1 C10 177.7(8) .
C7 C11 N1 Yb3 174.9(7) .
C12 C11 N1 Yb3 -7.1(10) .
C2 C1 N2 C12 -0.6(14) .
C2 C1 N2 Yb3 -175.9(7) .
C4 C12 N2 C1 3.5(13) .
C11 C12 N2 C1 -178.7(8) .
C4 C12 N2 Yb3 179.1(7) .
C11 C12 N2 Yb3 -3.1(11) .
C28 C36 N5 C25 -4.0(14) .
C35 C36 N5 C25 -179.0(9) .
C28 C36 N5 Yb1 173.0(7) .
C35 C36 N5 Yb1 -2.0(11) .
C26 C25 N5 C36 2.2(15) .
C26 C25 N5 Yb1 -174.7(8) .
C33 C34 N6 C35 -2.1(14) .
C33 C34 N6 Yb1 173.2(8) .
C31 C35 N6 C34 1.2(14) .
C36 C35 N6 C34 -176.5(8) .
C31 C35 N6 Yb1 -174.3(7) .
C36 C35 N6 Yb1 8.0(10) .
O2 C37 O1 Yb1 2.2(15) .
C38 C37 O1 Yb1 -174.8(6) .
O1 C37 O2 Yb2 142.2(8) .
C38 C37 O2 Yb2 -41.0(14) .
O4 C44 O3 Yb2 99.4(10) .
C43 C44 O3 Yb2 -81.3(9) .
O3 C44 O4 Yb3 -32.9(14) .
C43 C44 O4 Yb3 147.7(6) .
Yb2 C44 O4 Yb3 14.3(11) .
O6 C45 O5 Yb3 176.6(6) .
C46 C45 O5 Yb3 -5.6(15) .
O8 C52 O7 Yb3 -25.4(15) 2_676
C51 C52 O7 Yb3 156.9(7) 2_676
O7 C52 O8 Yb3 129.2(8) .
C51 C52 O8 Yb3 -53.2(11) .
O10 C53 O9 Yb3 175.0(6) .
C54 C53 O9 Yb3 -3.3(13) .
Yb2 C53 O9 Yb3 165.0(8) .
O10 C53 O9 Yb2 10.1(8) .
C54 C53 O9 Yb2 -168.3(7) .
O9 C53 O10 Yb2 -12.4(10) .
C54 C53 O10 Yb2 165.9(6) .
O12 C60 O11 Yb3 -156.6(6) .
C59 C60 O11 Yb3 25.5(13) .
O11 C60 O12 Yb1 116.6(10) .
C59 C60 O12 Yb1 -65.5(14) .
O14 C61 O13 Yb1 -15.9(18) .
C62 C61 O13 Yb1 169.0(6) .
O15 C68 O16 Yb2 4.9(17) 2_565
C67 C68 O16 Yb2 -172.7(6) 2_565
O18 C69 O17 Yb1 8.8(9) .
C70 C69 O17 Yb1 -162.4(9) .
C70A C69 O17 Yb1 -174.6(12) .
O17 C69 O18 Yb1 -8.7(9) .
C70 C69 O18 Yb1 163.5(8) .
C70A C69 O18 Yb1 175.3(15) .
C17 C18 C19 C20 -176.9(10) .
C17 C18 C19 C23 0.3(15) .
C23 C19 C20 C21 0.0 .
C18 C19 C20 C21 177.1(9) .
C19 C20 C21 C22 0.0 .
C20 C21 C22 N4 0.0 .
C21 C22 N4 C23 0.0 .
C21 C22 N4 Yb2 169.3(4) .
C22 N4 C23 C24 -173.6(7) .
Yb2 N4 C23 C24 16.3(6) .
C22 N4 C23 C19 0.0 .
Yb2 N4 C23 C19 -170.1(4) .
C20 C19 C23 C24 173.6(7) .
C18 C19 C23 C24 -3.6(8) .
C20 C19 C23 N4 0.0 .
C18 C19 C23 N4 -177.2(8) .
C24 N3 C13 C14 0.0 .
Yb2 N3 C13 C14 -168.1(4) .
N3 C13 C14 C15 0.0 .
C13 C14 C15 C16 0.0 .
C14 C15 C16 C24 0.0 .
C14 C15 C16 C17 -179.5(10) .
C18 C17 C16 C24 -7.1(16) .
C18 C17 C16 C15 172.3(10) .
N4 C23 C24 C16 175.1(4) .
C19 C23 C24 C16 1.5(7) .
N4 C23 C24 N3 -0.7(8) .
C19 C23 C24 N3 -174.4(4) .
C15 C16 C24 C23 -175.7(7) .
C17 C16 C24 C23 3.8(9) .
C15 C16 C24 N3 0.0 .
C17 C16 C24 N3 179.5(9) .
C13 N3 C24 C23 176.0(7) .
Yb2 N3 C24 C23 -15.6(6) .
C13 N3 C24 C16 0.0 .
Yb2 N3 C24 C16 168.4(4) .
O17 C69 C70 C71 161.7(9) .
O18 C69 C70 C71 -10.1(12) .
Yb1 C69 C70 C71 58(3) .
O17 C69 C70 C75 -17.7(14) .
O18 C69 C70 C75 170.5(8) .
Yb1 C69 C70 C75 -121(3) .
C75 C70 C71 C72 0.0 .
C69 C70 C71 C72 -179.4(11) .
C70 C71 C72 F17 176.4(14) .
C70 C71 C72 C73 0.0 .
F17 C72 C73 F18 2.9(15) .
C71 C72 C73 F18 179.3(12) .
F17 C72 C73 C74 -176.4(14) .
C71 C72 C73 C74 0.0 .
F18 C73 C74 F19 -3.2(15) .
C72 C73 C74 F19 176.1(15) .
F18 C73 C74 C75 -179.3(12) .
C72 C73 C74 C75 0.0 .
F19 C74 C75 F20 -3.1(13) .
C73 C74 C75 F20 173.0(12) .
F19 C74 C75 C70 -176.0(15) .
C73 C74 C75 C70 0.0 .
C71 C70 C75 F20 -172.5(13) .
C69 C70 C75 F20 7.0(14) .
C71 C70 C75 C74 0.0 .
C69 C70 C75 C74 179.4(11) .
O17 C69 C70A C71A -5.1(19) .
O18 C69 C70A C71A 171.2(13) .
O17 C69 C70A C75A 171.8(13) .
O18 C69 C70A C75A -12(2) .
C75A C70A C71A C72A 0.0 .
C69 C70A C71A C72A 177(2) .
C70A C71A C72A F17A 174(3) .
C70A C71A C72A C73A 0.0 .
F17A C72A C73A F18A 3(3) .
C71A C72A C73A F18A 177(3) .
F17A C72A C73A C74A -175(3) .
C71A C72A C73A C74A 0.0 .
F18A C73A C74A F19A 5(3) .
C72A C73A C74A F19A -178(3) .
F18A C73A C74A C75A -177(3) .
C72A C73A C74A C75A 0.0 .
F19A C74A C75A F20A 13(3) .
C73A C74A C75A F20A -165(3) .
F19A C74A C75A C70A 178(3) .
C73A C74A C75A C70A 0.0 .
C71A C70A C75A F20A 163(3) .
C69 C70A C75A F20A -14(3) .
C71A C70A C75A C74A 0.0 .
C69 C70A C75A C74A -177(2) .
